data_4118420
loop_
_publ_author_name
'Insun Yu'
'Alberto Acosta-Ram\'irez'
'Parisa Mehrkhodavandi'

_publ_section_title
;
 Mechanism of Living Lactide Polymerization by Dinuclear Indium Catalysts
 and Its Impact on Isoselectivity
;
_journal_name_full 'Journal of the American Chemical Society'
_journal_page_first 12758
_journal_page_last 12773
_journal_paper_doi 10.1021/ja3048046
_journal_volume 134
_journal_year 2012
_chemical_formula_moiety 'C27 H47 Cl2 In N2 O, C4 H8 O'
_chemical_formula_sum 'C31 H55 Cl2 In N2 O2'
_chemical_formula_weight 673.49
_chemical_name_systematic
;
 ?
;
_space_group_IT_number 7
_symmetry_cell_setting monoclinic
_symmetry_space_group_name_Hall 'P -2yc'
_symmetry_space_group_name_H-M 'P 1 c 1'
_atom_sites_solution_hydrogens geom
_atom_sites_solution_primary direct
_atom_sites_solution_secondary difmap
_audit_creation_method SHELXL-97
_cell_angle_alpha 90.00
_cell_angle_beta 111.782(4)
_cell_angle_gamma 90.00
_cell_formula_units_Z 4
_cell_length_a 13.1666(7)
_cell_length_b 26.4092(16)
_cell_length_c 10.3219(6)
_cell_measurement_reflns_used 8152
_cell_measurement_temperature 173(2)
_cell_measurement_theta_max 27.88
_cell_measurement_theta_min 2.76
_cell_volume 3332.9(3)
_computing_structure_refinement 'SHELXL-97 (Sheldrick, 2008)'
_diffrn_ambient_temperature 173(2)
_diffrn_measured_fraction_theta_full 0.997
_diffrn_measured_fraction_theta_max 0.997
_diffrn_measurement_device_type 'Bruker X8 APEX II'
_diffrn_measurement_method 'area detector'
_diffrn_radiation_monochromator graphite
_diffrn_radiation_source 'fine-focus sealed tube'
_diffrn_radiation_type MoK\a
_diffrn_radiation_wavelength 0.71073
_diffrn_reflns_av_R_equivalents 0.0000
_diffrn_reflns_av_sigmaI/netI 0.0920
_diffrn_reflns_limit_h_max 17
_diffrn_reflns_limit_h_min -17
_diffrn_reflns_limit_k_max 34
_diffrn_reflns_limit_k_min -34
_diffrn_reflns_limit_l_max 13
_diffrn_reflns_limit_l_min -13
_diffrn_reflns_number 28266
_diffrn_reflns_theta_full 27.89
_diffrn_reflns_theta_max 27.89
_diffrn_reflns_theta_min 1.54
_exptl_absorpt_coefficient_mu 0.898
_exptl_absorpt_correction_T_max 0.9561
_exptl_absorpt_correction_T_min 0.5261
_exptl_absorpt_correction_type multi-scan
_exptl_absorpt_process_details 'TWINABS (Sheldrick, 2008)'
_exptl_crystal_colour colourless
_exptl_crystal_density_diffrn 1.342
_exptl_crystal_description prism
_exptl_crystal_F_000 1416
_exptl_crystal_size_max 0.30
_exptl_crystal_size_mid 0.10
_exptl_crystal_size_min 0.05
_refine_diff_density_max 1.685
_refine_diff_density_min -1.967
_refine_diff_density_rms 0.142
_refine_ls_abs_structure_details 'Flack H D (1983), Acta Cryst. A39, 876-881'
_refine_ls_abs_structure_Flack 0.11(3)
_refine_ls_extinction_method none
_refine_ls_goodness_of_fit_ref 1.009
_refine_ls_hydrogen_treatment constr
_refine_ls_matrix_type full
_refine_ls_number_parameters 702
_refine_ls_number_reflns 28266
_refine_ls_number_restraints 1103
_refine_ls_restrained_S_all 0.990
_refine_ls_R_factor_all 0.0992
_refine_ls_R_factor_gt 0.0701
_refine_ls_shift/su_max 0.003
_refine_ls_shift/su_mean 0.000
_refine_ls_structure_factor_coef Fsqd
_refine_ls_weighting_details 'calc w=1/[\s^2^(Fo^2^)+(0.1156P)^2^+3.7382P] where P=(Fo^2^+2Fc^2^)/3'
_refine_ls_weighting_scheme calc
_refine_ls_wR_factor_gt 0.1770
_refine_ls_wR_factor_ref 0.1991
_reflns_number_gt 21300
_reflns_number_total 28266
_reflns_threshold_expression >2sigma(I)
_cod_data_source_file ja3048046_si_002_1.cif
_cod_data_source_block pc
_cod_original_sg_symbol_H-M 'P c'
_cod_database_code 4118420

loop_
_symmetry_equiv_pos_as_xyz
'x, y, z'
'x, -y, z+1/2'

loop_
_atom_site_label
_atom_site_type_symbol
_atom_site_fract_x
_atom_site_fract_y
_atom_site_fract_z
_atom_site_U_iso_or_equiv
_atom_site_adp_type
_atom_site_occupancy
_atom_site_symmetry_multiplicity
_atom_site_calc_flag
_atom_site_refinement_flags
_atom_site_disorder_assembly
_atom_site_disorder_group
C1 C 0.8203(6) 0.6117(3) 0.4684(7) 0.0195(15) Uani 1 1 d U . .
H1 H 0.7573 0.6357 0.4462 0.023 Uiso 1 1 calc R . .
C2 C 0.9239(7) 0.6440(3) 0.5004(8) 0.0229(16) Uani 1 1 d U . .
H2 H 0.9878 0.6206 0.5221 0.028 Uiso 1 1 calc R . .
C3 C 0.9439(7) 0.6785(3) 0.6267(7) 0.0253(17) Uani 1 1 d U . .
H3A H 1.0157 0.6955 0.6510 0.030 Uiso 1 1 calc R . .
H3B H 0.8867 0.7051 0.6025 0.030 Uiso 1 1 calc R . .
C4 C 0.9424(7) 0.6488(4) 0.7525(9) 0.030(2) Uani 1 1 d U . .
H4A H 0.9486 0.6726 0.8290 0.036 Uiso 1 1 calc R . .
H4B H 1.0066 0.6260 0.7854 0.036 Uiso 1 1 calc R . .
C5 C 0.8385(8) 0.6174(3) 0.7192(9) 0.036(2) Uani 1 1 d U . .
H5A H 0.7742 0.6401 0.6938 0.043 Uiso 1 1 calc R . .
H5B H 0.8423 0.5977 0.8025 0.043 Uiso 1 1 calc R . .
C6 C 0.8256(7) 0.5813(3) 0.5981(8) 0.0265(17) Uani 1 1 d U . .
H6A H 0.7579 0.5611 0.5764 0.032 Uiso 1 1 calc R . .
H6B H 0.8884 0.5576 0.6249 0.032 Uiso 1 1 calc R . .
C7 C 1.0181(6) 0.6964(3) 0.3769(8) 0.0228(16) Uani 1 1 d U . .
H7A H 1.0056 0.7130 0.2863 0.027 Uiso 1 1 calc R . .
H7B H 1.0409 0.7229 0.4500 0.027 Uiso 1 1 calc R . .
C8 C 1.1074(6) 0.6590(3) 0.4057(7) 0.0200(16) Uani 1 1 d U . .
C9 C 1.0964(8) 0.6165(3) 0.3176(10) 0.0220(19) Uani 1 1 d U . .
C10 C 1.1828(7) 0.5820(3) 0.3453(9) 0.0199(18) Uani 1 1 d U . .
C11 C 1.2763(6) 0.5902(3) 0.4643(8) 0.0242(17) Uani 1 1 d U . .
H11 H 1.3340 0.5662 0.4853 0.029 Uiso 1 1 calc R . .
C12 C 1.2907(6) 0.6310(3) 0.5538(8) 0.0250(17) Uani 1 1 d U . .
C13 C 1.2052(6) 0.6641(3) 0.5226(8) 0.0248(17) Uani 1 1 d U . .
H13 H 1.2121 0.6921 0.5832 0.030 Uiso 1 1 calc R . .
C14 C 1.3982(7) 0.6405(3) 0.6789(9) 0.0279(18) Uani 1 1 d U . .
C15 C 1.4738(7) 0.5940(3) 0.7163(9) 0.0277(18) Uani 1 1 d U . .
H15A H 1.4896 0.5836 0.6346 0.042 Uiso 1 1 calc R . .
H15B H 1.4377 0.5662 0.7452 0.042 Uiso 1 1 calc R . .
H15C H 1.5423 0.6026 0.7929 0.042 Uiso 1 1 calc R . .
C16 C 1.4596(8) 0.6840(3) 0.6398(10) 0.039(2) Uani 1 1 d U . .
H16A H 1.4767 0.6740 0.5587 0.059 Uiso 1 1 calc R . .
H16B H 1.5276 0.6912 0.7187 0.059 Uiso 1 1 calc R . .
H16C H 1.4135 0.7143 0.6171 0.059 Uiso 1 1 calc R . .
C17 C 1.3717(9) 0.6564(5) 0.8053(9) 0.053(3) Uani 1 1 d U . .
H17A H 1.3242 0.6863 0.7814 0.079 Uiso 1 1 calc R . .
H17B H 1.4396 0.6645 0.8833 0.079 Uiso 1 1 calc R . .
H17C H 1.3342 0.6286 0.8321 0.079 Uiso 1 1 calc R . .
C18 C 1.1784(7) 0.5382(3) 0.2472(9) 0.0264(18) Uani 1 1 d U . .
C19 C 1.1732(7) 0.5599(4) 0.1041(8) 0.031(2) Uani 1 1 d U . .
H19A H 1.1696 0.5319 0.0403 0.046 Uiso 1 1 calc R . .
H19B H 1.2387 0.5802 0.1182 0.046 Uiso 1 1 calc R . .
H19C H 1.1080 0.5812 0.0641 0.046 Uiso 1 1 calc R . .
C20 C 1.2797(7) 0.5040(4) 0.3010(9) 0.0295(18) Uani 1 1 d U . .
H20A H 1.2718 0.4764 0.2345 0.044 Uiso 1 1 calc R . .
H20B H 1.2869 0.4899 0.3918 0.044 Uiso 1 1 calc R . .
H20C H 1.3450 0.5239 0.3109 0.044 Uiso 1 1 calc R . .
C21 C 1.0783(6) 0.5037(3) 0.2181(8) 0.0249(16) Uani 1 1 d U . .
H21A H 1.0804 0.4764 0.1549 0.037 Uiso 1 1 calc R . .
H21B H 1.0114 0.5236 0.1748 0.037 Uiso 1 1 calc R . .
H21C H 1.0794 0.4892 0.3060 0.037 Uiso 1 1 calc R . .
C22 C 0.8824(6) 0.5373(3) 0.3698(8) 0.0231(17) Uani 1 1 d U . .
H22A H 0.8668 0.5169 0.2854 0.035 Uiso 1 1 calc R . .
H22B H 0.8780 0.5160 0.4451 0.035 Uiso 1 1 calc R . .
H22C H 0.9560 0.5517 0.3978 0.035 Uiso 1 1 calc R . .
C23 C 0.6898(6) 0.5551(3) 0.2861(8) 0.0218(16) Uani 1 1 d U . .
H23A H 0.6869 0.5311 0.3582 0.026 Uiso 1 1 calc R . .
H23B H 0.6859 0.5347 0.2040 0.026 Uiso 1 1 calc R . .
C24 C 0.5839(6) 0.5877(3) 0.2419(9) 0.0236(17) Uani 1 1 d U . .
C25 C 0.5944(7) 0.6374(3) 0.1758(9) 0.0270(18) Uani 1 1 d U . .
H25A H 0.6502 0.6583 0.2444 0.041 Uiso 1 1 calc R . .
H25B H 0.5240 0.6552 0.1442 0.041 Uiso 1 1 calc R . .
H25C H 0.6157 0.6310 0.0958 0.041 Uiso 1 1 calc R . .
C51 C 0.3032(6) 0.9162(3) 0.1293(8) 0.0231(17) Uani 1 1 d U . .
C26 C 0.5480(7) 0.5973(4) 0.3672(9) 0.033(2) Uani 1 1 d U . .
H26A H 0.5409 0.5648 0.4091 0.050 Uiso 1 1 calc R . .
H26B H 0.4774 0.6149 0.3345 0.050 Uiso 1 1 calc R . .
H26C H 0.6030 0.6182 0.4370 0.050 Uiso 1 1 calc R . .
C50 C 0.1969(7) 0.9472(3) 0.0645(9) 0.0238(17) Uani 1 1 d U . .
H50A H 0.1945 0.9718 0.1357 0.029 Uiso 1 1 calc R . .
H50B H 0.2029 0.9671 -0.0136 0.029 Uiso 1 1 calc R . .
C27 C 0.4968(7) 0.5554(3) 0.1370(9) 0.0288(19) Uani 1 1 d U . .
H27A H 0.4900 0.5233 0.1807 0.043 Uiso 1 1 calc R . .
H27B H 0.5174 0.5486 0.0566 0.043 Uiso 1 1 calc R . .
H27C H 0.4267 0.5733 0.1058 0.043 Uiso 1 1 calc R . .
C28 C 0.0680(6) 0.8897(3) 0.1204(8) 0.0218(15) Uani 1 1 d U . .
H28 H 0.1331 0.8673 0.1638 0.026 Uiso 1 1 calc R . .
C29 C -0.0316(6) 0.8547(3) 0.0540(8) 0.0216(16) Uani 1 1 d U . .
H29 H -0.0981 0.8762 0.0101 0.026 Uiso 1 1 calc R . .
C30 C -0.0484(7) 0.8214(3) 0.1667(8) 0.0261(17) Uani 1 1 d U . .
H30A H -0.1153 0.8007 0.1232 0.031 Uiso 1 1 calc R . .
H30B H 0.0143 0.7979 0.2046 0.031 Uiso 1 1 calc R . .
C31 C -0.0589(8) 0.8519(4) 0.2856(9) 0.035(2) Uani 1 1 d U . .
H31A H -0.0641 0.8287 0.3582 0.042 Uiso 1 1 calc R . .
H31B H -0.1264 0.8725 0.2507 0.042 Uiso 1 1 calc R . .
C32 C 0.0418(7) 0.8869(3) 0.3494(8) 0.0308(18) Uani 1 1 d U . .
H32A H 0.0326 0.9080 0.4236 0.037 Uiso 1 1 calc R . .
H32B H 0.1084 0.8661 0.3922 0.037 Uiso 1 1 calc R . .
C33 C 0.0550(7) 0.9207(3) 0.2383(8) 0.0273(17) Uani 1 1 d U . .
H33A H 0.1200 0.9425 0.2808 0.033 Uiso 1 1 calc R . .
H33B H -0.0099 0.9429 0.1996 0.033 Uiso 1 1 calc R . .
C34 C -0.1138(6) 0.7982(3) -0.1545(8) 0.0208(16) Uani 1 1 d U . .
H34A H -0.1356 0.7710 -0.1041 0.025 Uiso 1 1 calc R . .
H34B H -0.0968 0.7824 -0.2311 0.025 Uiso 1 1 calc R . .
C35 C -0.2091(6) 0.8355(3) -0.2160(7) 0.0231(17) Uani 1 1 d U . .
C53 C 0.3361(7) 0.9061(3) 0.2852(9) 0.0288(18) Uani 1 1 d U . .
H53A H 0.3377 0.9381 0.3340 0.043 Uiso 1 1 calc R . .
H53B H 0.4088 0.8905 0.3217 0.043 Uiso 1 1 calc R . .
H53C H 0.2829 0.8831 0.3001 0.043 Uiso 1 1 calc R . .
C52 C 0.3010(7) 0.8671(3) 0.0506(8) 0.0274(18) Uani 1 1 d U . .
H52A H 0.2786 0.8743 -0.0492 0.041 Uiso 1 1 calc R . .
H52B H 0.2488 0.8435 0.0654 0.041 Uiso 1 1 calc R . .
H52C H 0.3741 0.8519 0.0851 0.041 Uiso 1 1 calc R . .
C36 C -0.1956(8) 0.8750(3) -0.3008(9) 0.0184(18) Uani 1 1 d U . .
C37 C -0.2881(7) 0.9081(3) -0.3616(8) 0.0197(18) Uani 1 1 d U . .
C38 C -0.3817(6) 0.8993(3) -0.3347(8) 0.0218(16) Uani 1 1 d U . .
H38 H -0.4415 0.9219 -0.3736 0.026 Uiso 1 1 calc R . .
C39 C -0.3940(7) 0.8586(3) -0.2528(9) 0.0231(16) Uani 1 1 d U . .
C40 C -0.3036(7) 0.8278(3) -0.1943(8) 0.0235(17) Uani 1 1 d U . .
H40 H -0.3077 0.8003 -0.1372 0.028 Uiso 1 1 calc R . .
C41 C -0.5032(7) 0.8517(3) -0.2339(8) 0.0256(17) Uani 1 1 d U . .
C42 C -0.5392(9) 0.9004(4) -0.1860(13) 0.050(3) Uani 1 1 d U . .
H42A H -0.4838 0.9109 -0.0966 0.074 Uiso 1 1 calc R . .
H42B H -0.6090 0.8949 -0.1746 0.074 Uiso 1 1 calc R . .
H42C H -0.5480 0.9270 -0.2557 0.074 Uiso 1 1 calc R . .
C43 C -0.5916(8) 0.8361(4) -0.3743(10) 0.044(3) Uani 1 1 d U . .
H43A H -0.6616 0.8318 -0.3626 0.066 Uiso 1 1 calc R . .
H43B H -0.5706 0.8041 -0.4056 0.066 Uiso 1 1 calc R . .
H43C H -0.5988 0.8625 -0.4439 0.066 Uiso 1 1 calc R . .
C44 C -0.4967(8) 0.8097(4) -0.1281(10) 0.043(2) Uani 1 1 d U . .
H44A H -0.4414 0.8185 -0.0371 0.064 Uiso 1 1 calc R . .
H44B H -0.4767 0.7776 -0.1603 0.064 Uiso 1 1 calc R . .
H44C H -0.5681 0.8060 -0.1195 0.064 Uiso 1 1 calc R . .
C45 C -0.2829(7) 0.9506(3) -0.4622(8) 0.0239(17) Uani 1 1 d U . .
C46 C -0.1874(7) 0.9870(3) -0.3905(8) 0.0270(17) Uani 1 1 d U . .
H46A H -0.1956 1.0018 -0.3078 0.040 Uiso 1 1 calc R . .
H46B H -0.1876 1.0141 -0.4555 0.040 Uiso 1 1 calc R . .
H46C H -0.1182 0.9684 -0.3624 0.040 Uiso 1 1 calc R . .
C47 C -0.2694(7) 0.9275(4) -0.5900(8) 0.030(2) Uani 1 1 d U . .
H47A H -0.2663 0.9545 -0.6534 0.045 Uiso 1 1 calc R . .
H47B H -0.3317 0.9052 -0.6380 0.045 Uiso 1 1 calc R . .
H47C H -0.2016 0.9077 -0.5609 0.045 Uiso 1 1 calc R . .
C48 C -0.3866(7) 0.9835(3) -0.5096(9) 0.0302(19) Uani 1 1 d U . .
H48A H -0.3963 0.9982 -0.4277 0.045 Uiso 1 1 calc R . .
H48B H -0.4502 0.9626 -0.5613 0.045 Uiso 1 1 calc R . .
H48C H -0.3792 1.0108 -0.5700 0.045 Uiso 1 1 calc R . .
O3 O 0.736(3) 0.7443(16) 0.3654(19) 0.034(3) Uani 0.522(16) 1 d PDU A 1
C55 C 0.7197(15) 0.7717(8) 0.4784(14) 0.038(3) Uani 0.522(16) 1 d PDU A 1
H55A H 0.7696 0.8011 0.5084 0.046 Uiso 0.522(16) 1 calc PR A 1
H55B H 0.7312 0.7494 0.5596 0.046 Uiso 0.522(16) 1 calc PR A 1
C56 C 0.595(3) 0.7895(15) 0.409(3) 0.031(3) Uani 0.522(16) 1 d PDU A 1
H56A H 0.5462 0.7655 0.4323 0.037 Uiso 0.522(16) 1 calc PR A 1
H56B H 0.5852 0.8236 0.4427 0.037 Uiso 0.522(16) 1 calc PR A 1
C57 C 0.569(2) 0.7903(12) 0.265(4) 0.031(3) Uani 0.522(16) 1 d PDU A 1
H57A H 0.5457 0.8246 0.2278 0.038 Uiso 0.522(16) 1 calc PR A 1
H57B H 0.5097 0.7661 0.2180 0.038 Uiso 0.522(16) 1 calc PR A 1
C58 C 0.6780(18) 0.7746(9) 0.2410(16) 0.037(3) Uani 0.522(16) 1 d PDU A 1
H58A H 0.6609 0.7543 0.1548 0.045 Uiso 0.522(16) 1 calc PR A 1
H58B H 0.7210 0.8047 0.2356 0.045 Uiso 0.522(16) 1 calc PR A 1
C59 C 0.2506(7) 0.7519(3) 0.2536(9) 0.0325(19) Uani 1 1 d U . .
H59A H 0.2258 0.7496 0.3330 0.039 Uiso 1 1 calc R . .
H59B H 0.2943 0.7833 0.2645 0.039 Uiso 1 1 calc R . .
C60 C 0.3191(7) 0.7064(4) 0.2520(9) 0.034(2) Uani 1 1 d U . .
H60A H 0.3012 0.6770 0.2988 0.041 Uiso 1 1 calc R . .
H60B H 0.3983 0.7139 0.2960 0.041 Uiso 1 1 calc R . .
C61 C 0.2842(8) 0.6980(4) 0.0961(9) 0.037(2) Uani 1 1 d U . .
H61A H 0.3230 0.7212 0.0547 0.044 Uiso 1 1 calc R . .
H61B H 0.2974 0.6626 0.0749 0.044 Uiso 1 1 calc R . .
C62 C 0.1650(8) 0.7096(4) 0.0450(9) 0.038(2) Uani 1 1 d U . .
H62A H 0.1360 0.7174 -0.0560 0.046 Uiso 1 1 calc R . .
H62B H 0.1234 0.6808 0.0621 0.046 Uiso 1 1 calc R . .
C54 C 0.3932(7) 0.9503(3) 0.1133(9) 0.0298(19) Uani 1 1 d U . .
H54A H 0.3751 0.9580 0.0143 0.045 Uiso 1 1 calc R . .
H54B H 0.4636 0.9326 0.1503 0.045 Uiso 1 1 calc R . .
H54C H 0.3980 0.9819 0.1650 0.045 Uiso 1 1 calc R . .
C49 C 0.0066(6) 0.9608(3) -0.0450(8) 0.0245(17) Uani 1 1 d U . .
H49A H -0.0666 0.9458 -0.0820 0.037 Uiso 1 1 calc R . .
H49B H 0.0204 0.9789 -0.1198 0.037 Uiso 1 1 calc R . .
H49C H 0.0114 0.9846 0.0299 0.037 Uiso 1 1 calc R . .
N2 N 0.8000(5) 0.5795(3) 0.3409(7) 0.0210(14) Uani 1 1 d U . .
N1 N 0.9138(5) 0.6735(3) 0.3728(7) 0.0218(14) Uani 1 1 d U . .
H1N H 0.8646 0.6997 0.3644 0.026 Uiso 1 1 calc R . .
N4 N 0.0892(5) 0.9203(2) 0.0106(6) 0.0166(12) Uani 1 1 d U . .
N3 N -0.0141(5) 0.8242(3) -0.0566(7) 0.0225(14) Uani 1 1 d U . .
H3N H 0.0371 0.7993 -0.0128 0.027 Uiso 1 1 calc R . .
O1 O 1.0047(4) 0.6124(2) 0.1997(5) 0.0219(12) Uani 1 1 d U . .
O2 O -0.1054(5) 0.8818(2) -0.3249(7) 0.0291(14) Uani 1 1 d U . .
O4 O 0.1585(5) 0.7533(3) 0.1254(7) 0.0406(17) Uani 1 1 d U . .
Cl1 Cl 0.76029(16) 0.56335(8) 0.0044(2) 0.0242(4) Uani 1 1 d U . .
Cl2 Cl 0.78109(18) 0.69936(8) 0.0362(2) 0.0296(5) Uani 1 1 d U . .
Cl3 Cl 0.13757(17) 0.93409(8) -0.2843(2) 0.0256(4) Uani 1 1 d U . .
Cl4 Cl 0.12863(17) 0.79684(8) -0.2563(2) 0.0303(5) Uani 1 1 d U . .
In1 In 0.84713(4) 0.62620(2) 0.17937(4) 0.01865(15) Uani 1 1 d U . .
In2 In 0.05363(4) 0.87080(2) -0.18907(4) 0.01912(16) Uani 1 1 d U . .
O3A O 0.729(3) 0.7429(17) 0.386(2) 0.034(3) Uani 0.478(16) 1 d PDU A 2
C55A C 0.6637(18) 0.7442(8) 0.4672(18) 0.038(3) Uani 0.478(16) 1 d PDU A 2
H55C H 0.7113 0.7447 0.5674 0.046 Uiso 0.478(16) 1 calc PR A 2
H55D H 0.6183 0.7132 0.4496 0.046 Uiso 0.478(16) 1 calc PR A 2
C56A C 0.592(3) 0.7891(16) 0.434(4) 0.031(3) Uani 0.478(16) 1 d PDU A 2
H56C H 0.6263 0.8180 0.4958 0.037 Uiso 0.478(16) 1 calc PR A 2
H56D H 0.5198 0.7817 0.4386 0.037 Uiso 0.478(16) 1 calc PR A 2
C57A C 0.584(3) 0.7987(13) 0.269(4) 0.031(3) Uani 0.478(16) 1 d PDU A 2
H57C H 0.5277 0.7772 0.2014 0.038 Uiso 0.478(16) 1 calc PR A 2
H57D H 0.5708 0.8347 0.2413 0.038 Uiso 0.478(16) 1 calc PR A 2
C58A C 0.6955(19) 0.7826(10) 0.287(2) 0.037(3) Uani 0.478(16) 1 d PDU A 2
H58C H 0.6969 0.7709 0.1967 0.045 Uiso 0.478(16) 1 calc PR A 2
H58D H 0.7464 0.8116 0.3195 0.045 Uiso 0.478(16) 1 calc PR A 2

loop_
_atom_site_aniso_label
_atom_site_aniso_U_11
_atom_site_aniso_U_22
_atom_site_aniso_U_33
_atom_site_aniso_U_23
_atom_site_aniso_U_13
_atom_site_aniso_U_12
C1 0.025(4) 0.022(4) 0.014(3) -0.005(3) 0.009(3) -0.002(3)
C2 0.027(4) 0.020(4) 0.022(4) 0.001(3) 0.008(3) 0.003(3)
C3 0.039(5) 0.026(4) 0.011(3) -0.005(3) 0.010(3) -0.003(4)
C4 0.037(5) 0.035(5) 0.016(4) -0.007(4) 0.007(4) -0.002(4)
C5 0.048(5) 0.040(5) 0.021(4) 0.002(4) 0.014(4) 0.002(4)
C6 0.034(4) 0.022(4) 0.023(4) 0.002(3) 0.009(3) 0.002(3)
C7 0.029(4) 0.022(4) 0.016(3) -0.002(3) 0.006(3) -0.002(3)
C8 0.034(4) 0.011(4) 0.012(3) -0.004(3) 0.006(3) -0.002(3)
C9 0.030(4) 0.013(3) 0.020(3) 0.010(3) 0.006(3) 0.002(3)
C10 0.021(4) 0.019(4) 0.018(4) -0.004(3) 0.007(3) -0.005(3)
C11 0.024(4) 0.024(4) 0.029(4) 0.010(3) 0.014(3) -0.001(3)
C12 0.026(4) 0.026(4) 0.019(4) 0.005(3) 0.004(3) -0.005(3)
C13 0.030(4) 0.029(4) 0.015(4) 0.006(3) 0.007(3) -0.006(3)
C14 0.027(4) 0.028(5) 0.026(4) -0.008(4) 0.007(3) -0.001(3)
C15 0.029(4) 0.020(4) 0.024(4) 0.004(3) -0.002(3) 0.001(3)
C16 0.040(5) 0.028(5) 0.039(5) 0.001(4) 0.001(4) -0.005(4)
C17 0.049(6) 0.086(9) 0.013(4) -0.012(5) 0.000(4) 0.025(6)
C18 0.035(4) 0.021(4) 0.025(4) -0.006(3) 0.013(3) 0.004(3)
C19 0.033(5) 0.046(6) 0.018(4) -0.002(4) 0.013(3) -0.002(4)
C20 0.024(4) 0.031(5) 0.029(4) -0.004(4) 0.005(3) -0.002(3)
C21 0.029(4) 0.023(4) 0.024(4) -0.012(3) 0.011(3) -0.006(3)
C22 0.025(4) 0.023(4) 0.019(4) -0.002(3) 0.005(3) -0.002(3)
C23 0.018(4) 0.025(4) 0.024(4) 0.000(3) 0.011(3) 0.000(3)
C24 0.025(4) 0.021(4) 0.025(4) 0.002(3) 0.009(3) 0.002(3)
C25 0.021(4) 0.029(5) 0.028(4) 0.001(4) 0.007(3) 0.000(3)
C51 0.026(4) 0.023(4) 0.020(4) -0.002(3) 0.008(3) -0.002(3)
C26 0.033(5) 0.041(6) 0.028(4) -0.001(4) 0.014(4) 0.005(4)
C50 0.033(4) 0.016(4) 0.025(4) 0.000(3) 0.015(3) -0.006(3)
C27 0.028(4) 0.034(5) 0.028(4) -0.002(4) 0.014(3) -0.009(4)
C28 0.024(4) 0.023(4) 0.021(4) 0.003(3) 0.011(3) 0.004(3)
C29 0.025(4) 0.020(4) 0.018(3) -0.004(3) 0.007(3) 0.000(3)
C30 0.033(4) 0.022(4) 0.025(4) 0.000(3) 0.013(3) -0.001(3)
C31 0.052(6) 0.041(5) 0.018(4) -0.006(4) 0.021(4) -0.005(4)
C32 0.038(5) 0.036(5) 0.024(4) 0.001(4) 0.019(4) -0.002(4)
C33 0.037(5) 0.022(4) 0.022(4) -0.006(3) 0.009(3) 0.001(4)
C34 0.026(4) 0.013(4) 0.025(4) -0.005(3) 0.012(3) -0.002(3)
C35 0.030(4) 0.023(4) 0.016(4) -0.005(3) 0.007(3) 0.002(3)
C53 0.023(4) 0.030(5) 0.029(4) -0.001(4) 0.004(3) 0.003(3)
C52 0.033(4) 0.033(5) 0.016(4) -0.004(3) 0.008(3) 0.004(4)
C36 0.025(4) 0.020(4) 0.011(4) -0.003(3) 0.007(3) 0.005(3)
C37 0.031(4) 0.016(4) 0.010(4) -0.004(3) 0.007(3) -0.002(3)
C38 0.028(4) 0.018(4) 0.020(4) -0.002(3) 0.010(3) 0.000(3)
C39 0.029(4) 0.016(4) 0.026(4) -0.003(3) 0.012(3) -0.004(3)
C40 0.035(4) 0.021(4) 0.016(4) -0.001(3) 0.011(3) -0.002(3)
C41 0.035(5) 0.021(4) 0.022(4) -0.001(3) 0.012(3) -0.004(3)
C42 0.053(6) 0.031(6) 0.085(8) -0.001(6) 0.049(6) 0.000(5)
C43 0.037(5) 0.063(8) 0.028(5) 0.007(5) 0.009(4) -0.010(5)
C44 0.041(5) 0.055(7) 0.035(5) 0.020(5) 0.018(4) 0.000(5)
C45 0.028(4) 0.025(4) 0.018(4) 0.002(3) 0.009(3) -0.001(3)
C46 0.034(4) 0.016(4) 0.028(4) 0.005(3) 0.009(3) -0.003(3)
C47 0.033(5) 0.040(6) 0.014(4) 0.004(4) 0.006(3) 0.005(4)
C48 0.031(4) 0.023(4) 0.035(5) 0.007(4) 0.010(4) 0.002(3)
O3 0.039(4) 0.032(3) 0.029(5) -0.004(5) 0.012(4) 0.011(3)
C55 0.055(8) 0.040(7) 0.019(5) -0.011(6) 0.013(6) 0.010(5)
C56 0.035(4) 0.025(4) 0.032(7) -0.002(5) 0.013(4) -0.002(3)
C57 0.031(6) 0.029(6) 0.035(4) -0.003(5) 0.014(4) 0.003(5)
C58 0.039(5) 0.030(5) 0.038(6) 0.004(5) 0.008(5) 0.006(4)
C59 0.042(5) 0.023(4) 0.031(4) -0.002(4) 0.013(4) -0.001(4)
C60 0.033(5) 0.036(5) 0.036(5) 0.011(4) 0.016(4) 0.004(4)
C61 0.053(6) 0.027(5) 0.034(5) 0.001(4) 0.020(4) 0.005(4)
C62 0.047(5) 0.038(5) 0.024(4) 0.007(4) 0.007(4) 0.012(4)
C54 0.033(5) 0.023(5) 0.031(5) -0.005(4) 0.009(4) -0.005(4)
C49 0.027(4) 0.022(4) 0.021(4) -0.003(3) 0.006(3) 0.004(3)
N2 0.020(3) 0.023(4) 0.017(3) 0.001(3) 0.004(3) 0.002(3)
N1 0.028(3) 0.013(3) 0.024(3) 0.000(3) 0.009(3) 0.005(3)
N4 0.023(3) 0.013(3) 0.012(3) -0.003(2) 0.005(2) -0.001(2)
N3 0.020(3) 0.021(4) 0.023(3) 0.005(3) 0.003(3) -0.001(3)
O1 0.022(3) 0.033(3) 0.009(2) -0.001(2) 0.004(2) -0.003(2)
O2 0.024(3) 0.024(3) 0.039(4) -0.002(3) 0.011(3) -0.004(2)
O4 0.039(4) 0.034(4) 0.040(4) 0.004(3) 0.004(3) 0.012(3)
Cl1 0.0288(10) 0.0246(11) 0.0197(9) -0.0046(8) 0.0097(8) -0.0021(8)
Cl2 0.0372(11) 0.0239(11) 0.0254(10) 0.0087(9) 0.0088(8) 0.0003(8)
Cl3 0.0307(11) 0.0228(10) 0.0242(10) 0.0035(8) 0.0113(8) -0.0021(8)
Cl4 0.0358(11) 0.0237(10) 0.0344(11) -0.0059(9) 0.0166(9) 0.0038(8)
In1 0.0221(3) 0.0174(3) 0.0164(3) 0.0017(2) 0.0070(3) 0.0001(3)
In2 0.0226(3) 0.0175(3) 0.0180(4) -0.0006(2) 0.0084(3) 0.0003(3)
O3A 0.039(4) 0.032(3) 0.029(5) -0.004(5) 0.012(4) 0.011(3)
C55A 0.055(8) 0.040(7) 0.019(5) -0.011(6) 0.013(6) 0.010(5)
C56A 0.035(4) 0.025(4) 0.032(7) -0.002(5) 0.013(4) -0.002(3)
C57A 0.031(6) 0.029(6) 0.035(4) -0.003(5) 0.014(4) 0.003(5)
C58A 0.039(5) 0.030(5) 0.038(6) 0.004(5) 0.008(5) 0.006(4)

loop_
_atom_type_symbol
_atom_type_description
_atom_type_scat_dispersion_real
_atom_type_scat_dispersion_imag
_atom_type_scat_source
C C 0.0033 0.0016 'International Tables Vol C Tables 4.2.6.8 and 6.1.1.4'
H H 0.0000 0.0000 'International Tables Vol C Tables 4.2.6.8 and 6.1.1.4'
N N 0.0061 0.0033 'International Tables Vol C Tables 4.2.6.8 and 6.1.1.4'
O O 0.0106 0.0060 'International Tables Vol C Tables 4.2.6.8 and 6.1.1.4'
Cl Cl 0.1484 0.1585 'International Tables Vol C Tables 4.2.6.8 and 6.1.1.4'
In In -0.7276 1.3100 'International Tables Vol C Tables 4.2.6.8 and 6.1.1.4'

loop_
_geom_angle_atom_site_label_1
_geom_angle_atom_site_label_2
_geom_angle_atom_site_label_3
_geom_angle
N2 C1 C2 111.0(6)
N2 C1 C6 113.6(6)
C2 C1 C6 110.6(6)
N2 C1 H1 107.1
C2 C1 H1 107.1
C6 C1 H1 107.1
N1 C2 C3 111.8(6)
N1 C2 C1 108.5(6)
C3 C2 C1 111.8(6)
N1 C2 H2 108.2
C3 C2 H2 108.2
C1 C2 H2 108.2
C4 C3 C2 111.4(7)
C4 C3 H3A 109.3
C2 C3 H3A 109.3
C4 C3 H3B 109.3
C2 C3 H3B 109.3
H3A C3 H3B 108.0
C3 C4 C5 112.5(7)
C3 C4 H4A 109.1
C5 C4 H4A 109.1
C3 C4 H4B 109.1
C5 C4 H4B 109.1
H4A C4 H4B 107.8
C4 C5 C6 109.9(7)
C4 C5 H5A 109.7
C6 C5 H5A 109.7
C4 C5 H5B 109.7
C6 C5 H5B 109.7
H5A C5 H5B 108.2
C5 C6 C1 109.9(7)
C5 C6 H6A 109.7
C1 C6 H6A 109.7
C5 C6 H6B 109.7
C1 C6 H6B 109.7
H6A C6 H6B 108.2
C8 C7 N1 113.0(6)
C8 C7 H7A 109.0
N1 C7 H7A 109.0
C8 C7 H7B 109.0
N1 C7 H7B 109.0
H7A C7 H7B 107.8
C13 C8 C9 118.1(8)
C13 C8 C7 120.9(7)
C9 C8 C7 121.0(7)
O1 C9 C10 120.9(8)
O1 C9 C8 118.8(8)
C10 C9 C8 120.1(8)
C11 C10 C9 117.5(8)
C11 C10 C18 120.4(8)
C9 C10 C18 122.0(8)
C12 C11 C10 124.4(8)
C12 C11 H11 117.8
C10 C11 H11 117.8
C13 C12 C11 116.3(7)
C13 C12 C14 120.9(7)
C11 C12 C14 122.7(8)
C12 C13 C8 123.5(8)
C12 C13 H13 118.2
C8 C13 H13 118.2
C17 C14 C15 109.7(8)
C17 C14 C16 109.1(9)
C15 C14 C16 107.9(7)
C17 C14 C12 109.3(7)
C15 C14 C12 112.9(7)
C16 C14 C12 108.0(7)
C14 C15 H15A 109.5
C14 C15 H15B 109.5
H15A C15 H15B 109.5
C14 C15 H15C 109.5
H15A C15 H15C 109.5
H15B C15 H15C 109.5
C14 C16 H16A 109.5
C14 C16 H16B 109.5
H16A C16 H16B 109.5
C14 C16 H16C 109.5
H16A C16 H16C 109.5
H16B C16 H16C 109.5
C14 C17 H17A 109.5
C14 C17 H17B 109.5
H17A C17 H17B 109.5
C14 C17 H17C 109.5
H17A C17 H17C 109.5
H17B C17 H17C 109.5
C10 C18 C20 113.2(7)
C10 C18 C21 113.4(7)
C20 C18 C21 106.8(7)
C10 C18 C19 109.1(7)
C20 C18 C19 106.6(7)
C21 C18 C19 107.4(7)
C18 C19 H19A 109.5
C18 C19 H19B 109.5
H19A C19 H19B 109.5
C18 C19 H19C 109.5
H19A C19 H19C 109.5
H19B C19 H19C 109.5
C18 C20 H20A 109.5
C18 C20 H20B 109.5
H20A C20 H20B 109.5
C18 C20 H20C 109.5
H20A C20 H20C 109.5
H20B C20 H20C 109.5
C18 C21 H21A 109.5
C18 C21 H21B 109.5
H21A C21 H21B 109.5
C18 C21 H21C 109.5
H21A C21 H21C 109.5
H21B C21 H21C 109.5
N2 C22 H22A 109.5
N2 C22 H22B 109.5
H22A C22 H22B 109.5
N2 C22 H22C 109.5
H22A C22 H22C 109.5
H22B C22 H22C 109.5
N2 C23 C24 120.8(7)
N2 C23 H23A 107.1
C24 C23 H23A 107.1
N2 C23 H23B 107.1
C24 C23 H23B 107.1
H23A C23 H23B 106.8
C25 C24 C27 109.8(7)
C25 C24 C26 110.0(7)
C27 C24 C26 107.6(7)
C25 C24 C23 113.1(7)
C27 C24 C23 104.8(7)
C26 C24 C23 111.2(7)
C24 C25 H25A 109.5
C24 C25 H25B 109.5
H25A C25 H25B 109.5
C24 C25 H25C 109.5
H25A C25 H25C 109.5
H25B C25 H25C 109.5
C52 C51 C53 110.7(7)
C52 C51 C50 112.7(6)
C53 C51 C50 114.0(7)
C52 C51 C54 107.6(7)
C53 C51 C54 106.6(7)
C50 C51 C54 104.7(7)
C24 C26 H26A 109.5
C24 C26 H26B 109.5
H26A C26 H26B 109.5
C24 C26 H26C 109.5
H26A C26 H26C 109.5
H26B C26 H26C 109.5
N4 C50 C51 119.4(6)
N4 C50 H50A 107.5
C51 C50 H50A 107.5
N4 C50 H50B 107.5
C51 C50 H50B 107.5
H50A C50 H50B 107.0
C24 C27 H27A 109.5
C24 C27 H27B 109.5
H27A C27 H27B 109.5
C24 C27 H27C 109.5
H27A C27 H27C 109.5
H27B C27 H27C 109.5
N4 C28 C33 114.8(6)
N4 C28 C29 110.7(6)
C33 C28 C29 110.3(6)
N4 C28 H28 106.9
C33 C28 H28 106.9
C29 C28 H28 106.9
N3 C29 C30 112.1(6)
N3 C29 C28 108.6(6)
C30 C29 C28 110.2(6)
N3 C29 H29 108.6
C30 C29 H29 108.6
C28 C29 H29 108.6
C31 C30 C29 112.9(7)
C31 C30 H30A 109.0
C29 C30 H30A 109.0
C31 C30 H30B 109.0
C29 C30 H30B 109.0
H30A C30 H30B 107.8
C30 C31 C32 109.9(7)
C30 C31 H31A 109.7
C32 C31 H31A 109.7
C30 C31 H31B 109.7
C32 C31 H31B 109.7
H31A C31 H31B 108.2
C33 C32 C31 110.5(7)
C33 C32 H32A 109.5
C31 C32 H32A 109.5
C33 C32 H32B 109.5
C31 C32 H32B 109.5
H32A C32 H32B 108.1
C32 C33 C28 111.5(7)
C32 C33 H33A 109.3
C28 C33 H33A 109.3
C32 C33 H33B 109.3
C28 C33 H33B 109.3
H33A C33 H33B 108.0
N3 C34 C35 111.3(6)
N3 C34 H34A 109.4
C35 C34 H34A 109.4
N3 C34 H34B 109.4
C35 C34 H34B 109.4
H34A C34 H34B 108.0
C40 C35 C36 123.1(8)
C40 C35 C34 119.6(7)
C36 C35 C34 117.3(7)
C51 C53 H53A 109.5
C51 C53 H53B 109.5
H53A C53 H53B 109.5
C51 C53 H53C 109.5
H53A C53 H53C 109.5
H53B C53 H53C 109.5
C51 C52 H52A 109.5
C51 C52 H52B 109.5
H52A C52 H52B 109.5
C51 C52 H52C 109.5
H52A C52 H52C 109.5
H52B C52 H52C 109.5
O2 C36 C35 123.2(7)
O2 C36 C37 120.9(8)
C35 C36 C37 115.9(8)
C38 C37 C36 119.0(8)
C38 C37 C45 121.4(7)
C36 C37 C45 119.4(8)
C37 C38 C39 123.8(7)
C37 C38 H38 118.1
C39 C38 H38 118.1
C40 C39 C38 116.0(7)
C40 C39 C41 124.8(7)
C38 C39 C41 119.2(7)
C35 C40 C39 122.2(8)
C35 C40 H40 118.9
C39 C40 H40 118.9
C42 C41 C39 111.2(7)
C42 C41 C44 108.8(8)
C39 C41 C44 111.7(7)
C42 C41 C43 108.4(8)
C39 C41 C43 109.3(7)
C44 C41 C43 107.3(8)
C41 C42 H42A 109.5
C41 C42 H42B 109.5
H42A C42 H42B 109.5
C41 C42 H42C 109.5
H42A C42 H42C 109.5
H42B C42 H42C 109.5
C41 C43 H43A 109.5
C41 C43 H43B 109.5
H43A C43 H43B 109.5
C41 C43 H43C 109.5
H43A C43 H43C 109.5
H43B C43 H43C 109.5
C41 C44 H44A 109.5
C41 C44 H44B 109.5
H44A C44 H44B 109.5
C41 C44 H44C 109.5
H44A C44 H44C 109.5
H44B C44 H44C 109.5
C47 C45 C48 109.0(7)
C47 C45 C46 109.3(7)
C48 C45 C46 105.6(7)
C47 C45 C37 109.8(7)
C48 C45 C37 111.7(7)
C46 C45 C37 111.3(6)
C45 C46 H46A 109.5
C45 C46 H46B 109.5
H46A C46 H46B 109.5
C45 C46 H46C 109.5
H46A C46 H46C 109.5
H46B C46 H46C 109.5
C45 C47 H47A 109.5
C45 C47 H47B 109.5
H47A C47 H47B 109.5
C45 C47 H47C 109.5
H47A C47 H47C 109.5
H47B C47 H47C 109.5
C45 C48 H48A 109.5
C45 C48 H48B 109.5
H48A C48 H48B 109.5
C45 C48 H48C 109.5
H48A C48 H48C 109.5
H48B C48 H48C 109.5
C55 O3 C58 104(3)
O3 C55 C56 102.7(19)
O3 C55 H55A 111.2
C56 C55 H55A 111.2
O3 C55 H55B 111.2
C56 C55 H55B 111.2
H55A C55 H55B 109.1
C57 C56 C55 106.3(14)
C57 C56 H56A 110.5
C55 C56 H56A 110.5
C57 C56 H56B 110.5
C55 C56 H56B 110.5
H56A C56 H56B 108.7
C56 C57 C58 106.9(14)
C56 C57 H57A 110.3
C58 C57 H57A 110.3
C56 C57 H57B 110.3
C58 C57 H57B 110.3
H57A C57 H57B 108.6
O3 C58 C57 102.2(19)
O3 C58 H58A 111.3
C57 C58 H58A 111.3
O3 C58 H58B 111.3
C57 C58 H58B 111.3
H58A C58 H58B 109.2
O4 C59 C60 108.4(7)
O4 C59 H59A 110.0
C60 C59 H59A 110.0
O4 C59 H59B 110.0
C60 C59 H59B 110.0
H59A C59 H59B 108.4
C59 C60 C61 100.5(7)
C59 C60 H60A 111.7
C61 C60 H60A 111.7
C59 C60 H60B 111.7
C61 C60 H60B 111.7
H60A C60 H60B 109.4
C62 C61 C60 102.1(8)
C62 C61 H61A 111.4
C60 C61 H61A 111.4
C62 C61 H61B 111.4
C60 C61 H61B 111.4
H61A C61 H61B 109.2
O4 C62 C61 103.9(8)
O4 C62 H62A 111.0
C61 C62 H62A 111.0
O4 C62 H62B 111.0
C61 C62 H62B 111.0
H62A C62 H62B 109.0
C51 C54 H54A 109.5
C51 C54 H54B 109.5
H54A C54 H54B 109.5
C51 C54 H54C 109.5
H54A C54 H54C 109.5
H54B C54 H54C 109.5
N4 C49 H49A 109.5
N4 C49 H49B 109.5
H49A C49 H49B 109.5
N4 C49 H49C 109.5
H49A C49 H49C 109.5
H49B C49 H49C 109.5
C23 N2 C22 106.5(6)
C23 N2 C1 114.1(6)
C22 N2 C1 111.3(6)
C23 N2 In1 115.8(5)
C22 N2 In1 99.7(4)
C1 N2 In1 108.5(4)
C7 N1 C2 114.1(6)
C7 N1 In1 107.7(5)
C2 N1 In1 111.9(5)
C7 N1 H1N 107.6
C2 N1 H1N 107.6
In1 N1 H1N 107.6
C49 N4 C50 105.0(6)
C49 N4 C28 111.6(6)
C50 N4 C28 113.0(6)
C49 N4 In2 100.6(4)
C50 N4 In2 116.4(5)
C28 N4 In2 109.4(4)
C29 N3 C34 115.0(6)
C29 N3 In2 112.2(5)
C34 N3 In2 106.7(5)
C29 N3 H3N 107.6
C34 N3 H3N 107.6
In2 N3 H3N 107.6
C9 O1 In1 127.4(5)
C36 O2 In2 127.8(5)
C59 O4 C62 107.6(6)
O1 In1 N1 87.7(2)
O1 In1 N2 111.2(2)
N1 In1 N2 77.2(2)
O1 In1 Cl2 109.30(17)
N1 In1 Cl2 91.90(18)
N2 In1 Cl2 137.37(17)
O1 In1 Cl1 97.83(16)
N1 In1 Cl1 166.75(19)
N2 In1 Cl1 89.62(17)
Cl2 In1 Cl1 97.52(8)
O2 In2 N3 87.7(2)
O2 In2 N4 109.9(2)
N3 In2 N4 76.4(2)
O2 In2 Cl4 109.89(18)
N3 In2 Cl4 91.63(19)
N4 In2 Cl4 137.73(16)
O2 In2 Cl3 97.40(17)
N3 In2 Cl3 166.42(18)
N4 In2 Cl3 89.97(16)
Cl4 In2 Cl3 98.42(8)
C55A O3A C58A 108(4)
O3A C55A C56A 111(2)
O3A C55A H55C 109.4
C56A C55A H55C 109.4
O3A C55A H55D 109.4
C56A C55A H55D 109.4
H55C C55A H55D 108.0
C55A C56A C57A 98.6(16)
C55A C56A H56C 112.0
C57A C56A H56C 112.0
C55A C56A H56D 112.0
C57A C56A H56D 112.0
H56C C56A H56D 109.7
C58A C57A C56A 98.3(17)
C58A C57A H57C 112.1
C56A C57A H57C 112.1
C58A C57A H57D 112.1
C56A C57A H57D 112.1
H57C C57A H57D 109.8
O3A C58A C57A 110(2)
O3A C58A H58C 109.7
C57A C58A H58C 109.7
O3A C58A H58D 109.7
C57A C58A H58D 109.7
H58C C58A H58D 108.2

loop_
_geom_bond_atom_site_label_1
_geom_bond_atom_site_label_2
_geom_bond_distance
C1 N2 1.505(9)
C1 C2 1.536(11)
C1 C6 1.541(10)
C1 H1 1.0000
C2 N1 1.492(10)
C2 C3 1.532(10)
C2 H2 1.0000
C3 C4 1.524(12)
C3 H3A 0.9900
C3 H3B 0.9900
C4 C5 1.526(13)
C4 H4A 0.9900
C4 H4B 0.9900
C5 C6 1.531(11)
C5 H5A 0.9900
C5 H5B 0.9900
C6 H6A 0.9900
C6 H6B 0.9900
C7 C8 1.480(11)
C7 N1 1.488(10)
C7 H7A 0.9900
C7 H7B 0.9900
C8 C13 1.407(11)
C8 C9 1.417(12)
C9 O1 1.363(11)
C9 C10 1.402(13)
C10 C11 1.397(11)
C10 C18 1.524(11)
C11 C12 1.387(12)
C11 H11 0.9500
C12 C13 1.366(12)
C12 C14 1.542(11)
C13 H13 0.9500
C14 C17 1.529(12)
C14 C15 1.537(11)
C14 C16 1.542(13)
C15 H15A 0.9800
C15 H15B 0.9800
C15 H15C 0.9800
C16 H16A 0.9800
C16 H16B 0.9800
C16 H16C 0.9800
C17 H17A 0.9800
C17 H17B 0.9800
C17 H17C 0.9800
C18 C20 1.534(12)
C18 C21 1.536(12)
C18 C19 1.561(11)
C19 H19A 0.9800
C19 H19B 0.9800
C19 H19C 0.9800
C20 H20A 0.9800
C20 H20B 0.9800
C20 H20C 0.9800
C21 H21A 0.9800
C21 H21B 0.9800
C21 H21C 0.9800
C22 N2 1.505(10)
C22 H22A 0.9800
C22 H22B 0.9800
C22 H22C 0.9800
C23 N2 1.493(10)
C23 C24 1.556(11)
C23 H23A 0.9900
C23 H23B 0.9900
C24 C25 1.509(12)
C24 C27 1.515(11)
C24 C26 1.554(12)
C25 H25A 0.9800
C25 H25B 0.9800
C25 H25C 0.9800
C51 C52 1.526(11)
C51 C53 1.527(11)
C51 C50 1.543(12)
C51 C54 1.544(12)
C26 H26A 0.9800
C26 H26B 0.9800
C26 H26C 0.9800
C50 N4 1.497(10)
C50 H50A 0.9900
C50 H50B 0.9900
C27 H27A 0.9800
C27 H27B 0.9800
C27 H27C 0.9800
C28 N4 1.500(9)
C28 C33 1.528(10)
C28 C29 1.541(11)
C28 H28 1.0000
C29 N3 1.484(10)
C29 C30 1.539(11)
C29 H29 1.0000
C30 C31 1.518(12)
C30 H30A 0.9900
C30 H30B 0.9900
C31 C32 1.549(13)
C31 H31A 0.9900
C31 H31B 0.9900
C32 C33 1.514(11)
C32 H32A 0.9900
C32 H32B 0.9900
C33 H33A 0.9900
C33 H33B 0.9900
C34 N3 1.493(9)
C34 C35 1.535(11)
C34 H34A 0.9900
C34 H34B 0.9900
C35 C40 1.359(11)
C35 C36 1.415(12)
C53 H53A 0.9800
C53 H53B 0.9800
C53 H53C 0.9800
C52 H52A 0.9800
C52 H52B 0.9800
C52 H52C 0.9800
C36 O2 1.313(10)
C36 C37 1.438(12)
C37 C38 1.381(12)
C37 C45 1.547(12)
C38 C39 1.412(11)
C38 H38 0.9500
C39 C40 1.383(12)
C39 C41 1.531(12)
C40 H40 0.9500
C41 C42 1.517(13)
C41 C44 1.538(12)
C41 C43 1.540(12)
C42 H42A 0.9800
C42 H42B 0.9800
C42 H42C 0.9800
C43 H43A 0.9800
C43 H43B 0.9800
C43 H43C 0.9800
C44 H44A 0.9800
C44 H44B 0.9800
C44 H44C 0.9800
C45 C47 1.523(12)
C45 C48 1.538(12)
C45 C46 1.538(11)
C46 H46A 0.9800
C46 H46B 0.9800
C46 H46C 0.9800
C47 H47A 0.9800
C47 H47B 0.9800
C47 H47C 0.9800
C48 H48A 0.9800
C48 H48B 0.9800
C48 H48C 0.9800
O3 C55 1.46(3)
O3 C58 1.46(3)
C55 C56 1.60(3)
C55 H55A 0.9900
C55 H55B 0.9900
C56 C57 1.39(5)
C56 H56A 0.9900
C56 H56B 0.9900
C57 C58 1.60(3)
C57 H57A 0.9900
C57 H57B 0.9900
C58 H58A 0.9900
C58 H58B 0.9900
C59 O4 1.425(11)
C59 C60 1.507(12)
C59 H59A 0.9900
C59 H59B 0.9900
C60 C61 1.517(12)
C60 H60A 0.9900
C60 H60B 0.9900
C61 C62 1.491(14)
C61 H61A 0.9900
C61 H61B 0.9900
C62 O4 1.443(11)
C62 H62A 0.9900
C62 H62B 0.9900
C54 H54A 0.9800
C54 H54B 0.9800
C54 H54C 0.9800
C49 N4 1.480(9)
C49 H49A 0.9800
C49 H49B 0.9800
C49 H49C 0.9800
N2 In1 2.336(7)
N1 In1 2.239(7)
N1 H1N 0.9300
N4 In2 2.337(6)
N3 In2 2.255(7)
N3 H3N 0.9300
O1 In1 2.039(5)
O2 In2 2.063(6)
Cl1 In1 2.407(2)
Cl2 In1 2.392(2)
Cl3 In2 2.406(2)
Cl4 In2 2.404(2)
O3A C55A 1.41(3)
O3A C58A 1.42(4)
C55A C56A 1.47(4)
C55A H55C 0.9900
C55A H55D 0.9900
C56A C57A 1.69(6)
C56A H56C 0.9900
C56A H56D 0.9900
C57A C58A 1.47(4)
C57A H57C 0.9900
C57A H57D 0.9900
C58A H58C 0.9900
C58A H58D 0.9900

loop_
_geom_torsion_atom_site_label_1
_geom_torsion_atom_site_label_2
_geom_torsion_atom_site_label_3
_geom_torsion_atom_site_label_4
_geom_torsion
N2 C1 C2 N1 54.2(8)
C6 C1 C2 N1 -178.9(6)
N2 C1 C2 C3 178.0(6)
C6 C1 C2 C3 -55.1(9)
N1 C2 C3 C4 174.1(7)
C1 C2 C3 C4 52.2(9)
C2 C3 C4 C5 -53.5(10)
C3 C4 C5 C6 57.1(10)
C4 C5 C6 C1 -59.0(9)
N2 C1 C6 C5 -176.1(7)
C2 C1 C6 C5 58.4(9)
N1 C7 C8 C13 -120.8(8)
N1 C7 C8 C9 58.2(10)
C13 C8 C9 O1 -176.4(7)
C7 C8 C9 O1 4.6(12)
C13 C8 C9 C10 -2.2(12)
C7 C8 C9 C10 178.8(8)
O1 C9 C10 C11 176.6(7)
C8 C9 C10 C11 2.5(13)
O1 C9 C10 C18 -0.8(13)
C8 C9 C10 C18 -174.9(8)
C9 C10 C11 C12 -2.3(13)
C18 C10 C11 C12 175.1(8)
C10 C11 C12 C13 1.7(12)
C10 C11 C12 C14 -176.0(8)
C11 C12 C13 C8 -1.3(12)
C14 C12 C13 C8 176.5(8)
C9 C8 C13 C12 1.6(12)
C7 C8 C13 C12 -179.4(8)
C13 C12 C14 C17 44.9(12)
C11 C12 C14 C17 -137.5(9)
C13 C12 C14 C15 167.2(8)
C11 C12 C14 C15 -15.2(11)
C13 C12 C14 C16 -73.6(10)
C11 C12 C14 C16 104.0(9)
C11 C10 C18 C20 5.1(11)
C9 C10 C18 C20 -177.6(8)
C11 C10 C18 C21 126.9(8)
C9 C10 C18 C21 -55.7(11)
C11 C10 C18 C19 -113.4(8)
C9 C10 C18 C19 63.9(11)
N2 C23 C24 C25 35.6(10)
N2 C23 C24 C27 155.2(7)
N2 C23 C24 C26 -88.7(9)
C52 C51 C50 N4 39.6(10)
C53 C51 C50 N4 -87.7(9)
C54 C51 C50 N4 156.2(7)
N4 C28 C29 N3 53.7(8)
C33 C28 C29 N3 -178.2(6)
N4 C28 C29 C30 176.8(6)
C33 C28 C29 C30 -55.1(9)
N3 C29 C30 C31 176.2(7)
C28 C29 C30 C31 55.2(9)
C29 C30 C31 C32 -55.3(10)
C30 C31 C32 C33 56.2(10)
C31 C32 C33 C28 -58.5(10)
N4 C28 C33 C32 -176.0(7)
C29 C28 C33 C32 58.1(9)
N3 C34 C35 C40 -120.2(8)
N3 C34 C35 C36 63.7(9)
C40 C35 C36 O2 -178.1(7)
C34 C35 C36 O2 -2.1(11)
C40 C35 C36 C37 1.5(12)
C34 C35 C36 C37 177.5(7)
O2 C36 C37 C38 179.3(7)
C35 C36 C37 C38 -0.3(11)
O2 C36 C37 C45 2.9(12)
C35 C36 C37 C45 -176.7(7)
C36 C37 C38 C39 -1.6(12)
C45 C37 C38 C39 174.8(7)
C37 C38 C39 C40 2.2(12)
C37 C38 C39 C41 -178.0(7)
C36 C35 C40 C39 -0.8(12)
C34 C35 C40 C39 -176.8(7)
C38 C39 C40 C35 -1.0(12)
C41 C39 C40 C35 179.3(7)
C40 C39 C41 C42 128.3(9)
C38 C39 C41 C42 -51.5(10)
C40 C39 C41 C44 6.5(11)
C38 C39 C41 C44 -173.2(8)
C40 C39 C41 C43 -112.1(9)
C38 C39 C41 C43 68.1(10)
C38 C37 C45 C47 -114.3(8)
C36 C37 C45 C47 62.1(10)
C38 C37 C45 C48 6.8(11)
C36 C37 C45 C48 -176.9(7)
C38 C37 C45 C46 124.6(8)
C36 C37 C45 C46 -59.1(10)
C58 O3 C55 C56 40(3)
O3 C55 C56 C57 -23(3)
C55 C56 C57 C58 -1(3)
C55 O3 C58 C57 -41(3)
C56 C57 C58 O3 26(3)
O4 C59 C60 C61 23.2(10)
C59 C60 C61 C62 -38.3(9)
C60 C61 C62 O4 40.8(9)
C24 C23 N2 C22 -178.8(7)
C24 C23 N2 C1 58.0(9)
C24 C23 N2 In1 -69.0(8)
C2 C1 N2 C23 -168.2(6)
C6 C1 N2 C23 66.5(8)
C2 C1 N2 C22 71.2(8)
C6 C1 N2 C22 -54.1(8)
C2 C1 N2 In1 -37.5(7)
C6 C1 N2 In1 -162.9(5)
C8 C7 N1 C2 54.5(8)
C8 C7 N1 In1 -70.5(6)
C3 C2 N1 C7 70.4(8)
C1 C2 N1 C7 -165.8(6)
C3 C2 N1 In1 -166.9(5)
C1 C2 N1 In1 -43.1(7)
C51 C50 N4 C49 -179.2(7)
C51 C50 N4 C28 59.0(9)
C51 C50 N4 In2 -68.9(8)
C33 C28 N4 C49 -52.4(8)
C29 C28 N4 C49 73.3(7)
C33 C28 N4 C50 65.7(8)
C29 C28 N4 C50 -168.6(6)
C33 C28 N4 In2 -162.8(5)
C29 C28 N4 In2 -37.2(7)
C30 C29 N3 C34 72.9(8)
C28 C29 N3 C34 -165.2(6)
C30 C29 N3 In2 -165.0(5)
C28 C29 N3 In2 -43.1(7)
C35 C34 N3 C29 52.0(9)
C35 C34 N3 In2 -73.1(6)
C10 C9 O1 In1 142.8(7)
C8 C9 O1 In1 -43.0(10)
C35 C36 O2 In2 -36.4(11)
C37 C36 O2 In2 143.9(6)
C60 C59 O4 C62 1.6(10)
C61 C62 O4 C59 -26.6(9)
C9 O1 In1 N1 21.2(7)
C9 O1 In1 N2 -54.1(7)
C9 O1 In1 Cl2 112.4(6)
C9 O1 In1 Cl1 -146.8(6)
C7 N1 In1 O1 31.5(5)
C2 N1 In1 O1 -94.7(5)
C7 N1 In1 N2 143.9(5)
C2 N1 In1 N2 17.7(5)
C7 N1 In1 Cl2 -77.8(4)
C2 N1 In1 Cl2 156.0(5)
C7 N1 In1 Cl1 146.8(6)
C2 N1 In1 Cl1 20.6(11)
C23 N2 In1 O1 -136.9(5)
C22 N2 In1 O1 -23.2(5)
C1 N2 In1 O1 93.4(5)
C23 N2 In1 N1 140.7(5)
C22 N2 In1 N1 -105.6(4)
C1 N2 In1 N1 10.9(4)
C23 N2 In1 Cl2 62.1(6)
C22 N2 In1 Cl2 175.8(3)
C1 N2 In1 Cl2 -67.7(5)
C23 N2 In1 Cl1 -38.7(5)
C22 N2 In1 Cl1 75.1(4)
C1 N2 In1 Cl1 -168.4(4)
C36 O2 In2 N3 17.4(7)
C36 O2 In2 N4 -57.3(7)
C36 O2 In2 Cl4 108.3(6)
C36 O2 In2 Cl3 -150.0(6)
C29 N3 In2 O2 -93.3(5)
C34 N3 In2 O2 33.4(5)
C29 N3 In2 N4 17.8(5)
C34 N3 In2 N4 144.6(5)
C29 N3 In2 Cl4 156.8(5)
C34 N3 In2 Cl4 -76.5(5)
C29 N3 In2 Cl3 18.9(11)
C34 N3 In2 Cl3 145.7(6)
C49 N4 In2 O2 -24.3(5)
C50 N4 In2 O2 -137.1(5)
C28 N4 In2 O2 93.2(5)
C49 N4 In2 N3 -106.7(5)
C50 N4 In2 N3 140.5(5)
C28 N4 In2 N3 10.9(4)
C49 N4 In2 Cl4 176.1(4)
C50 N4 In2 Cl4 63.3(6)
C28 N4 In2 Cl4 -66.3(5)
C49 N4 In2 Cl3 73.6(4)
C50 N4 In2 Cl3 -39.2(5)
C28 N4 In2 Cl3 -168.9(4)
C58A O3A C55A C56A -7(3)
O3A C55A C56A C57A 26(3)
C55A C56A C57A C58A -35(3)
C55A O3A C58A C57A -20(3)
C56A C57A C58A O3A 34(3)
